data_4112083
loop_
_publ_author_name
'Lollita Lecren'
'Olivier Roubeau'
'Claude Coulon'
'Yang-Guang Li'
'Xavier F. Le Goff'
'Wolfgang Wernsdorfer'
'Hitoshi Miyasaka'
'Rodolphe Cl\'erac'

_publ_section_title
;
 Slow Relaxation in a One-Dimensional Rational Assembly of
 Antiferromagnetically Coupled [Mn4] Single-Molecule Magnets
;
_journal_name_full 'Journal of the American Chemical Society'
_journal_page_first 17353
_journal_page_last 17363
_journal_paper_doi 10.1021/ja0551685
_journal_volume 127
_journal_year 2005
_chemical_formula_moiety 'C36 H36 Mn4 N6 O10, 4(Cl O4), O, O'
_chemical_formula_sum 'C36 H36 Cl4 Mn4 N6 O28'
_chemical_formula_weight 1362.27
_chemical_name_systematic
; 
 ? 
;
_space_group_IT_number 15
_symmetry_cell_setting monoclinic
_symmetry_space_group_name_Hall '-C 2yc'
_symmetry_space_group_name_H-M 'C 1 2/c 1'
_atom_sites_solution_hydrogens geom
_atom_sites_solution_primary direct
_atom_sites_solution_secondary difmap
_audit_creation_method SHELXL-97
_cell_angle_alpha 90.00
_cell_angle_beta 113.80(3)
_cell_angle_gamma 90.00
_cell_formula_units_Z 4
_cell_length_a 27.751(6)
_cell_length_b 14.957(3)
_cell_length_c 15.518(3)
_cell_measurement_temperature 150(1)
_cell_volume 5893(2)
_computing_cell_refinement 'HKL Scalepack (Otwinowski & Minor 1997)'
_computing_data_reduction 'HKL Denzo and Scalepack (Otwinowski & Minor 1997)'
_computing_structure_refinement 'SHELXL-97 (Sheldrick, 1997)'
_computing_structure_solution 'SHELXS-97 (Sheldrick, 1990)'
_diffrn_ambient_temperature 150(1)
_diffrn_detector_area_resol_mean 9
_diffrn_measured_fraction_theta_full 0.952
_diffrn_measured_fraction_theta_max 0.952
_diffrn_measurement_device_type 'Nonius KappaCCD diffractometer'
_diffrn_measurement_method CCD
_diffrn_radiation_monochromator graphite
_diffrn_radiation_source 'fine-focus sealed tube'
_diffrn_radiation_type MoK\a
_diffrn_radiation_wavelength 0.71073
_diffrn_reflns_av_R_equivalents 0.1210
_diffrn_reflns_av_sigmaI/netI 0.1457
_diffrn_reflns_limit_h_max 36
_diffrn_reflns_limit_h_min -32
_diffrn_reflns_limit_k_max 19
_diffrn_reflns_limit_k_min -18
_diffrn_reflns_limit_l_max 20
_diffrn_reflns_limit_l_min -19
_diffrn_reflns_number 19286
_diffrn_reflns_theta_full 28.14
_diffrn_reflns_theta_max 28.14
_diffrn_reflns_theta_min 1.90
_diffrn_standards_decay_% none
_diffrn_standards_interval_count 0
_diffrn_standards_number 0
_exptl_absorpt_coefficient_mu 1.101
_exptl_absorpt_correction_T_max 0.801
_exptl_absorpt_correction_T_min 0.681
_exptl_absorpt_correction_type empirical
_exptl_absorpt_process_details '(blessing, 1995, 1997)'
_exptl_crystal_colour pink
_exptl_crystal_density_diffrn 1.536
_exptl_crystal_description block
_exptl_crystal_F_000 2744
_exptl_crystal_size_max 0.4
_exptl_crystal_size_mid 0.3
_exptl_crystal_size_min 0.2
_refine_diff_density_max 0.773
_refine_diff_density_min -0.900
_refine_diff_density_rms 0.220
_refine_ls_extinction_method none
_refine_ls_goodness_of_fit_ref 1.033
_refine_ls_hydrogen_treatment constr
_refine_ls_matrix_type full
_refine_ls_number_parameters 343
_refine_ls_number_reflns 6864
_refine_ls_number_restraints 0
_refine_ls_restrained_S_all 1.033
_refine_ls_R_factor_all 0.2707
_refine_ls_R_factor_gt 0.1265
_refine_ls_shift/su_max 0.051
_refine_ls_shift/su_mean 0.002
_refine_ls_structure_factor_coef Fsqd
_refine_ls_weighting_details 'calc w=1/[\s^2^(Fo^2^)+(0.1734P)^2^+75.0476P] where P=(Fo^2^+2Fc^2^)/3'
_refine_ls_weighting_scheme calc
_refine_ls_wR_factor_gt 0.3246
_refine_ls_wR_factor_ref 0.4166
_reflns_number_gt 2813
_reflns_number_total 6864
_reflns_threshold_expression >2sigma(I)
_cod_data_source_file ja0551685si20050729_012407.cif
_cod_data_source_block h2o
_cod_original_cell_volume 5894(2)
_cod_original_formula_sum 'C36 H36 Cl4 Mn4 N6 O28 '
_cod_database_code 4112083

loop_
_symmetry_equiv_pos_as_xyz
'x, y, z'
'-x, y, -z+1/2'
'x+1/2, y+1/2, z'
'-x+1/2, y+1/2, -z+1/2'
'-x, -y, -z'
'x, -y, z-1/2'
'-x+1/2, -y+1/2, -z'
'x+1/2, -y+1/2, z-1/2'

loop_
_atom_site_label
_atom_site_type_symbol
_atom_site_fract_x
_atom_site_fract_y
_atom_site_fract_z
_atom_site_U_iso_or_equiv
_atom_site_adp_type
_atom_site_occupancy
_atom_site_symmetry_multiplicity
_atom_site_calc_flag
_atom_site_refinement_flags
_atom_site_disorder_assembly
_atom_site_disorder_group
Mn1 Mn 0.14894(7) 0.22374(12) 0.34689(12) 0.0637(6) Uani 1 1 d . . .
Mn2 Mn 0.22319(7) 0.28986(11) 0.56686(12) 0.0557(5) Uani 1 1 d . . .
O1 O 0.2252(3) 0.3030(5) 0.4212(5) 0.0571(18) Uani 1 1 d . . .
O2 O 0.2171(3) 0.1400(5) 0.3682(5) 0.062(2) Uani 1 1 d . . .
O3 O 0.1621(3) 0.2246(5) 0.4931(5) 0.0592(19) Uani 1 1 d . . .
N1 N 0.1984(4) 0.2431(6) 0.6770(6) 0.060(2) Uani 1 1 d . . .
O4 O 0.1321(5) 0.2071(7) 0.1983(7) 0.106(3) Uani 1 1 d . . .
C11 C 0.2200(5) 0.4788(8) 0.6000(8) 0.066(3) Uani 1 1 d . . .
N2 N 0.1865(4) 0.4104(6) 0.5587(6) 0.061(2) Uani 1 1 d . . .
C18 C 0.2250(5) 0.3903(8) 0.3825(9) 0.066(3) Uani 1 1 d . . .
H18A H 0.2420 0.3877 0.3389 0.080 Uiso 1 1 calc R . .
H18B H 0.2448 0.4314 0.4328 0.080 Uiso 1 1 calc R . .
C7 C 0.1351(5) 0.4242(9) 0.5219(10) 0.072(3) Uani 1 1 d . . .
H7 H 0.1124 0.3762 0.4972 0.086 Uiso 1 1 calc R . .
C12 C 0.2229(5) 0.0459(7) 0.3555(8) 0.065(3) Uani 1 1 d . . .
H12A H 0.2086 0.0319 0.2889 0.078 Uiso 1 1 calc R . .
H12B H 0.2035 0.0119 0.3842 0.078 Uiso 1 1 calc R . .
C1 C 0.2161(6) 0.2667(8) 0.7693(8) 0.069(3) Uani 1 1 d . . .
H1 H 0.2457 0.3030 0.7953 0.083 Uiso 1 1 calc R . .
C17 C 0.1695(5) 0.4242(9) 0.3319(8) 0.067(3) Uani 1 1 d . . .
N3 N 0.1309(5) 0.3685(7) 0.3117(7) 0.077(3) Uani 1 1 d . . .
C10 C 0.2017(7) 0.5645(9) 0.5957(11) 0.084(4) Uani 1 1 d . . .
H10 H 0.2250 0.6118 0.6203 0.101 Uiso 1 1 calc R . .
C5 C 0.1571(5) 0.1904(8) 0.6406(9) 0.071(3) Uani 1 1 d . . .
C6 C 0.1386(5) 0.1664(8) 0.5398(9) 0.067(3) Uani 1 1 d . . .
H6A H 0.1479 0.1049 0.5341 0.080 Uiso 1 1 calc R . .
H6B H 0.1006 0.1716 0.5097 0.080 Uiso 1 1 calc R . .
C8 C 0.1145(6) 0.5096(10) 0.5195(12) 0.093(5) Uani 1 1 d . . .
H8 H 0.0784 0.5193 0.4945 0.112 Uiso 1 1 calc R . .
C4 C 0.1290(5) 0.1592(10) 0.6927(9) 0.084(4) Uani 1 1 d . . .
H4 H 0.0995 0.1228 0.6663 0.100 Uiso 1 1 calc R . .
C2 C 0.1918(6) 0.2388(10) 0.8242(9) 0.083(4) Uani 1 1 d . . .
H2 H 0.2044 0.2553 0.8873 0.100 Uiso 1 1 calc R . .
C3 C 0.1483(7) 0.1862(13) 0.7852(11) 0.101(5) Uani 1 1 d . . .
H3 H 0.1310 0.1678 0.8225 0.122 Uiso 1 1 calc R . .
C13 C 0.0810(6) 0.4002(11) 0.2599(12) 0.098(5) Uani 1 1 d . . .
H13 H 0.0526 0.3610 0.2429 0.118 Uiso 1 1 calc R . .
C9 C 0.1493(7) 0.5793(10) 0.5554(13) 0.102(5) Uani 1 1 d . . .
H9 H 0.1365 0.6373 0.5517 0.122 Uiso 1 1 calc R . .
C16 C 0.1632(7) 0.5148(10) 0.3078(10) 0.092(5) Uani 1 1 d . . .
H16 H 0.1919 0.5534 0.3267 0.111 Uiso 1 1 calc R . .
C15 C 0.1127(7) 0.5450(11) 0.2548(12) 0.113(6) Uani 1 1 d . . .
H15 H 0.1067 0.6040 0.2345 0.135 Uiso 1 1 calc R . .
O5 O 0.0723(5) 0.1685(13) 0.3123(8) 0.172(7) Uani 1 1 d . . .
C14 C 0.0721(7) 0.4865(11) 0.2330(12) 0.105(5) Uani 1 1 d . . .
H14 H 0.0377 0.5062 0.1993 0.126 Uiso 1 1 calc R . .
Cl1 Cl 0.32731(19) 0.3949(2) 0.9677(2) 0.0891(12) Uani 1 1 d . . .
O8 O 0.3214(6) 0.4258(8) 0.8783(8) 0.139(5) Uani 1 1 d . . .
O6 O 0.3445(6) 0.3055(8) 0.9803(9) 0.138(5) Uani 1 1 d . . .
O9 O 0.2781(6) 0.3957(9) 0.9758(10) 0.139(5) Uani 1 1 d . . .
O7 O 0.3602(5) 0.4510(9) 1.0393(8) 0.126(4) Uani 1 1 d . . .
Cl2 Cl 0.4995(2) 0.2026(5) 1.5154(5) 0.161(3) Uani 1 1 d U . .
O10 O 0.5525(6) 0.2000(10) 1.5544(11) 0.148(5) Uiso 1 1 d U A .
O11 O 0.4782(10) 0.1982(16) 1.5887(18) 0.234(10) Uiso 1 1 d U A .
O12 O 0.4633(13) 0.197(2) 1.439(2) 0.278(13) Uiso 1 1 d U A .
O13 O 0.511(3) 0.308(5) 1.516(5) 0.12(2) Uiso 0.20 1 d PU A 1
O14 O 0.4994(18) 0.096(3) 1.513(3) 0.135(15) Uiso 0.30 1 d PU A 1
O15 O 0.489(3) 0.134(6) 1.430(6) 0.15(2) Uiso 0.20 1 d P A 2
O17 O 0.481(3) 0.301(4) 1.481(4) 0.16(2) Uiso 0.30 1 d P A 2
O3S O 0.0117(12) 0.919(2) 0.645(2) 0.150(10) Uiso 0.50 1 d P . .
O4S O -0.016(2) 1.097(4) 0.667(4) 0.26(2) Uiso 0.50 1 d P . .

loop_
_atom_site_aniso_label
_atom_site_aniso_U_11
_atom_site_aniso_U_22
_atom_site_aniso_U_33
_atom_site_aniso_U_23
_atom_site_aniso_U_13
_atom_site_aniso_U_12
Mn1 0.0694(12) 0.0626(12) 0.0594(11) -0.0023(8) 0.0263(9) -0.0015(9)
Mn2 0.0674(11) 0.0469(10) 0.0565(10) -0.0007(7) 0.0288(8) -0.0004(8)
O1 0.071(5) 0.043(4) 0.058(4) 0.008(3) 0.027(4) 0.007(3)
O2 0.063(5) 0.057(5) 0.066(5) -0.009(4) 0.025(4) -0.002(4)
O3 0.065(5) 0.052(4) 0.059(4) -0.006(3) 0.024(4) -0.008(4)
N1 0.062(6) 0.057(6) 0.059(6) 0.007(4) 0.024(5) 0.003(5)
O4 0.119(8) 0.117(9) 0.077(6) 0.005(6) 0.033(6) 0.016(7)
C11 0.088(10) 0.055(7) 0.069(7) -0.011(6) 0.045(7) -0.016(7)
N2 0.080(7) 0.049(5) 0.065(6) -0.003(4) 0.040(6) -0.005(5)
C18 0.075(8) 0.053(7) 0.075(8) 0.012(6) 0.035(7) 0.003(6)
C7 0.066(9) 0.061(8) 0.096(10) 0.000(6) 0.041(7) 0.004(6)
C12 0.080(9) 0.047(7) 0.065(7) -0.013(5) 0.026(7) -0.014(6)
C1 0.093(9) 0.063(8) 0.059(7) 0.001(6) 0.038(7) 0.003(7)
C17 0.076(9) 0.065(8) 0.062(7) 0.008(6) 0.030(7) 0.014(7)
N3 0.085(8) 0.069(7) 0.072(7) -0.013(5) 0.027(6) -0.011(6)
C10 0.105(12) 0.051(8) 0.100(11) -0.016(7) 0.045(9) -0.011(8)
C5 0.078(9) 0.062(8) 0.077(8) 0.008(6) 0.037(7) 0.008(7)
C6 0.065(8) 0.063(8) 0.077(8) 0.000(6) 0.033(7) -0.008(6)
C8 0.084(10) 0.074(10) 0.128(13) 0.005(9) 0.050(10) 0.022(8)
C4 0.079(9) 0.111(11) 0.072(9) 0.029(8) 0.042(7) -0.010(8)
C2 0.101(12) 0.094(11) 0.059(8) 0.006(7) 0.037(8) 0.012(9)
C3 0.107(12) 0.135(14) 0.089(11) 0.051(10) 0.067(10) 0.032(11)
C13 0.064(9) 0.089(11) 0.118(13) 0.012(9) 0.013(9) 0.018(8)
C9 0.107(13) 0.059(9) 0.142(15) -0.010(9) 0.053(12) 0.004(9)
C16 0.105(12) 0.071(9) 0.083(10) 0.024(7) 0.019(9) 0.008(8)
C15 0.111(13) 0.077(11) 0.099(12) 0.010(9) -0.010(10) 0.029(10)
O5 0.119(10) 0.271(19) 0.093(8) 0.027(10) 0.009(7) -0.111(11)
C14 0.077(11) 0.083(11) 0.114(13) 0.004(9) -0.003(9) 0.021(9)
Cl1 0.132(3) 0.072(2) 0.068(2) -0.0007(17) 0.045(2) 0.017(2)
O8 0.242(16) 0.113(9) 0.082(7) 0.006(6) 0.086(9) 0.009(10)
O6 0.230(15) 0.087(8) 0.130(10) 0.024(7) 0.105(10) 0.066(9)
O9 0.134(11) 0.149(12) 0.135(11) 0.001(9) 0.054(9) 0.034(9)
O7 0.147(11) 0.140(11) 0.081(7) -0.016(7) 0.036(7) -0.037(9)
Cl2 0.091(3) 0.182(7) 0.155(6) -0.002(4) -0.008(4) 0.010(4)

loop_
_atom_type_symbol
_atom_type_description
_atom_type_scat_dispersion_real
_atom_type_scat_dispersion_imag
_atom_type_scat_source
C C 0.0033 0.0016 'International Tables Vol C Tables 4.2.6.8 and 6.1.1.4'
H H 0.0000 0.0000 'International Tables Vol C Tables 4.2.6.8 and 6.1.1.4'
N N 0.0061 0.0033 'International Tables Vol C Tables 4.2.6.8 and 6.1.1.4'
O O 0.0106 0.0060 'International Tables Vol C Tables 4.2.6.8 and 6.1.1.4'
Mn Mn 0.3368 0.7283 'International Tables Vol C Tables 4.2.6.8 and 6.1.1.4'
Cl Cl 0.1484 0.1585 'International Tables Vol C Tables 4.2.6.8 and 6.1.1.4'

loop_
_geom_angle_atom_site_label_1
_geom_angle_atom_site_label_2
_geom_angle_atom_site_label_3
_geom_angle
_geom_angle_site_symmetry_1
_geom_angle_site_symmetry_3
O5 Mn1 O3 89.7(4) . .
O5 Mn1 O4 85.6(5) . .
O3 Mn1 O4 173.3(4) . .
O5 Mn1 O2 122.0(6) . .
O3 Mn1 O2 94.3(3) . .
O4 Mn1 O2 84.1(4) . .
O5 Mn1 N3 102.2(6) . .
O3 Mn1 N3 100.3(3) . .
O4 Mn1 N3 85.4(4) . .
O2 Mn1 N3 133.4(4) . .
O5 Mn1 O1 161.8(5) . .
O3 Mn1 O1 74.7(3) . .
O4 Mn1 O1 110.6(4) . .
O2 Mn1 O1 69.7(3) . .
N3 Mn1 O1 72.1(3) . .
O2 Mn2 O3 175.6(3) 7_556 .
O2 Mn2 O1 83.8(3) 7_556 7_556
O3 Mn2 O1 97.7(3) . 7_556
O2 Mn2 N2 81.4(4) 7_556 .
O3 Mn2 N2 96.6(4) . .
O1 Mn2 N2 163.8(4) 7_556 .
O2 Mn2 N1 104.3(4) 7_556 .
O3 Mn2 N1 79.7(3) . .
O1 Mn2 N1 98.5(3) 7_556 .
N2 Mn2 N1 91.4(3) . .
O2 Mn2 O1 96.5(3) 7_556 .
O3 Mn2 O1 79.6(3) . .
O1 Mn2 O1 81.1(3) 7_556 .
N2 Mn2 O1 94.2(3) . .
N1 Mn2 O1 159.1(3) . .
O2 Mn2 Mn2 90.9(2) 7_556 7_556
O3 Mn2 Mn2 87.3(2) . 7_556
O1 Mn2 Mn2 44.5(2) 7_556 7_556
N2 Mn2 Mn2 129.2(3) . 7_556
N1 Mn2 Mn2 138.7(3) . 7_556
O1 Mn2 Mn2 36.62(18) . 7_556
C18 O1 Mn2 124.5(7) . 7_556
C18 O1 Mn1 114.4(7) . .
Mn2 O1 Mn1 100.0(3) 7_556 .
C18 O1 Mn2 119.5(7) . .
Mn2 O1 Mn2 98.9(3) 7_556 .
Mn1 O1 Mn2 93.8(3) . .
C12 O2 Mn2 119.8(7) . 7_556
C12 O2 Mn1 132.8(7) . .
Mn2 O2 Mn1 106.6(3) 7_556 .
C6 O3 Mn2 118.9(7) . .
C6 O3 Mn1 127.4(7) . .
Mn2 O3 Mn1 111.8(4) . .
C5 N1 C1 119.3(10) . .
C5 N1 Mn2 110.4(8) . .
C1 N1 Mn2 130.0(8) . .
N2 C11 C10 120.8(13) . .
N2 C11 C12 115.3(10) . 7_556
C10 C11 C12 123.8(12) . 7_556
C7 N2 C11 120.1(11) . .
C7 N2 Mn2 125.9(8) . .
C11 N2 Mn2 113.9(8) . .
O1 C18 C17 110.8(10) . .
O1 C18 H18A 109.5 . .
C17 C18 H18A 109.5 . .
O1 C18 H18B 109.5 . .
C17 C18 H18B 109.5 . .
H18A C18 H18B 108.1 . .
N2 C7 C8 120.9(13) . .
N2 C7 H7 119.5 . .
C8 C7 H7 119.5 . .
O2 C12 C11 109.5(9) . 7_556
O2 C12 H12A 109.8 . .
C11 C12 H12A 109.8 7_556 .
O2 C12 H12B 109.8 . .
C11 C12 H12B 109.8 7_556 .
H12A C12 H12B 108.2 . .
C2 C1 N1 121.7(13) . .
C2 C1 H1 119.2 . .
N1 C1 H1 119.2 . .
N3 C17 C16 124.1(13) . .
N3 C17 C18 118.8(11) . .
C16 C17 C18 117.1(13) . .
C17 N3 C13 117.4(12) . .
C17 N3 Mn1 118.9(9) . .
C13 N3 Mn1 123.2(10) . .
C9 C10 C11 119.0(14) . .
C9 C10 H10 120.5 . .
C11 C10 H10 120.5 . .
N1 C5 C4 122.7(12) . .
N1 C5 C6 117.9(11) . .
C4 C5 C6 119.3(12) . .
O3 C6 C5 110.5(10) . .
O3 C6 H6A 109.6 . .
C5 C6 H6A 109.6 . .
O3 C6 H6B 109.6 . .
C5 C6 H6B 109.6 . .
H6A C6 H6B 108.1 . .
C9 C8 C7 118.0(14) . .
C9 C8 H8 121.0 . .
C7 C8 H8 121.0 . .
C3 C4 C5 115.4(14) . .
C3 C4 H4 122.3 . .
C5 C4 H4 122.3 . .
C1 C2 C3 118.5(13) . .
C1 C2 H2 120.7 . .
C3 C2 H2 120.7 . .
C2 C3 C4 122.4(13) . .
C2 C3 H3 118.8 . .
C4 C3 H3 118.8 . .
C14 C13 N3 121.7(15) . .
C14 C13 H13 119.1 . .
N3 C13 H13 119.1 . .
C10 C9 C8 120.8(14) . .
C10 C9 H9 119.6 . .
C8 C9 H9 119.6 . .
C15 C16 C17 117.5(15) . .
C15 C16 H16 121.2 . .
C17 C16 H16 121.2 . .
C14 C15 C16 118.6(15) . .
C14 C15 H15 120.7 . .
C16 C15 H15 120.7 . .
C13 C14 C15 120.6(15) . .
C13 C14 H14 119.7 . .
C15 C14 H14 119.7 . .
O7 Cl1 O6 112.7(9) . .
O7 Cl1 O8 111.4(8) . .
O6 Cl1 O8 110.3(7) . .
O7 Cl1 O9 105.4(8) . .
O6 Cl1 O9 106.3(9) . .
O8 Cl1 O9 110.5(9) . .
O12 Cl2 O10 139.7(19) . .
O12 Cl2 O11 108.7(18) . .
O10 Cl2 O11 110.9(12) . .
O12 Cl2 O14 85(2) . .
O10 Cl2 O14 88.5(18) . .
O11 Cl2 O14 89(2) . .
O12 Cl2 O17 73(3) . .
O10 Cl2 O17 109(3) . .
O11 Cl2 O17 97(2) . .
O14 Cl2 O17 158(3) . .
O12 Cl2 O13 99(3) . .
O10 Cl2 O13 82(3) . .
O11 Cl2 O13 100(3) . .
O14 Cl2 O13 169(3) . .
O12 Cl2 O15 49(3) . .
O10 Cl2 O15 99(3) . .
O11 Cl2 O15 128(3) . .
O14 Cl2 O15 49(3) . .
O17 Cl2 O15 113(4) . .
O13 Cl2 O15 127(4) . .
Cl2 O12 O15 82(4) . .
Cl2 O12 O17 64(3) . .
O15 O12 O17 132(5) . .
O12 O15 Cl2 49(3) . .

loop_
_geom_bond_atom_site_label_1
_geom_bond_atom_site_label_2
_geom_bond_distance
_geom_bond_site_symmetry_2
Mn1 O5 2.139(11) .
Mn1 O3 2.148(7) .
Mn1 O4 2.175(10) .
Mn1 O2 2.179(8) .
Mn1 N3 2.240(11) .
Mn1 O1 2.290(8) .
Mn2 O2 1.875(8) 7_556
Mn2 O3 1.890(7) .
Mn2 O1 1.950(7) 7_556
Mn2 N2 2.049(9) .
Mn2 N1 2.199(9) .
Mn2 O1 2.292(7) .
Mn2 Mn2 3.230(3) 7_556
O1 C18 1.436(13) .
O1 Mn2 1.950(7) 7_556
O2 C12 1.439(13) .
O2 Mn2 1.875(8) 7_556
O3 C6 1.445(13) .
N1 C5 1.316(16) .
N1 C1 1.360(14) .
C11 N2 1.358(14) .
C11 C10 1.371(18) .
C11 C12 1.498(18) 7_556
N2 C7 1.320(15) .
C18 C17 1.508(17) .
C18 H18A 0.9700 .
C18 H18B 0.9700 .
C7 C8 1.395(18) .
C7 H7 0.9300 .
C12 C11 1.498(18) 7_556
C12 H12A 0.9700 .
C12 H12B 0.9700 .
C1 C2 1.348(18) .
C1 H1 0.9300 .
C17 N3 1.290(16) .
C17 C16 1.397(18) .
N3 C13 1.376(17) .
C10 C9 1.35(2) .
C10 H10 0.9300 .
C5 C4 1.409(16) .
C5 C6 1.481(17) .
C6 H6A 0.9700 .
C6 H6B 0.9700 .
C8 C9 1.38(2) .
C8 H8 0.9300 .
C4 C3 1.37(2) .
C4 H4 0.9300 .
C2 C3 1.36(2) .
C2 H2 0.9300 .
C3 H3 0.9300 .
C13 C14 1.35(2) .
C13 H13 0.9300 .
C9 H9 0.9300 .
C16 C15 1.38(2) .
C16 H16 0.9300 .
C15 C14 1.36(2) .
C15 H15 0.9300 .
C14 H14 0.9300 .
Cl1 O7 1.398(12) .
Cl1 O6 1.406(11) .
Cl1 O8 1.409(11) .
Cl1 O9 1.420(14) .
Cl2 O12 1.21(3) .
Cl2 O10 1.346(16) .
Cl2 O11 1.48(2) .
Cl2 O14 1.59(5) .
Cl2 O17 1.59(6) .
Cl2 O13 1.61(7) .
Cl2 O15 1.60(8) .
O12 O15 1.22(8) .
O12 O17 1.69(6) .
